data_4313302
loop_
_publ_author_name
'Jenny Y. Yang'
'Matthew P. Shores'
'Jennifer J. Sokol'
'Jeffrey R. Long'

_publ_contact_author
;
        Jeffrey R. Long
        Department of Chemistry
        University of California, Berkeley
        United States of America
;
_publ_contact_author_email jlong@cchem.berkeley.edu
_publ_contact_author_fax '510 643-3832'
_publ_contact_author_phone '510 642-0860'
_publ_section_title
;
 High-Nuclearity Metal-Cyanide Clusters: Synthesis, Magnetic Properties,
 and Inclusion Behavior of Open-Cage Species Incorporating [(tach)M(CN)3]
 (M = Cr, Fe, Co) Complexes
;
_journal_name_full 'Inorganic Chemistry'
_journal_page_first 1403
_journal_page_last 1419
_journal_paper_doi 10.1021/ic026065f
_journal_volume 42
_journal_year 2003
_chemical_compound_source synthetic
_chemical_formula_structural
;
 [(C6H15N3)8Cr8Ni6(CN)24(C4H8O)]Br12-41(H2O)
;
_chemical_formula_sum 'C76 H210 Br12 Cr8 N48 Ni6 O42'
_chemical_formula_weight 4196.10
_chemical_name_systematic
; 
 ? 
;
_space_group_IT_number 15
_symmetry_cell_setting monoclinic
_symmetry_Int_Tables_number 15
_symmetry_space_group_name_Hall '-C 2yc'
_symmetry_space_group_name_H-M 'C 1 2/c 1'
_atom_sites_solution_hydrogens geom
_atom_sites_solution_primary direct
_atom_sites_solution_secondary difmap
_audit_creation_method SHELXL
_cell_angle_alpha 90.00
_cell_angle_beta 114.0260(10)
_cell_angle_gamma 90.00
_cell_formula_units_Z 4
_cell_length_a 34.1337(8)
_cell_length_b 19.4024(3)
_cell_length_c 27.1889(7)
_cell_measurement_temperature 168(2)
_cell_volume 16446.5(6)
_computing_cell_refinement
;
  SMART (Siemens, 1995), SAINT (Siemens, 1995)
;
_computing_data_collection 'SMART (Siemens, 1995)'
_computing_data_reduction
;
  SAINT (Siemens, 1995), XPREP (Siemens, 1995)
;
_computing_structure_refinement 'SHELXL-93 (Sheldrick, 1993)'
_computing_structure_solution 'SHELXS-86 (Sheldrick, 1990)'
_diffrn_ambient_temperature 168(2)
_diffrn_measurement_device SMART
_diffrn_measurement_method 'omega scans with profile analysis'
_diffrn_radiation_monochromator graphite
_diffrn_radiation_source 'fine-focus sealed tube'
_diffrn_radiation_type MoK\a
_diffrn_radiation_wavelength 0.71073
_diffrn_reflns_av_R_equivalents 0.0663
_diffrn_reflns_av_sigmaI/netI 0.0971
_diffrn_reflns_limit_h_max 37
_diffrn_reflns_limit_h_min -33
_diffrn_reflns_limit_k_max 21
_diffrn_reflns_limit_k_min -21
_diffrn_reflns_limit_l_max 30
_diffrn_reflns_limit_l_min -30
_diffrn_reflns_number 32886
_diffrn_reflns_theta_max 23.24
_diffrn_reflns_theta_min 1.64
_exptl_absorpt_coefficient_mu 4.168
_exptl_absorpt_correction_T_max 0.744901
_exptl_absorpt_correction_T_min 0.43720
_exptl_absorpt_correction_type multi-scan
_exptl_absorpt_process_details 'Blessing, Acta Cryst. (1995) A51 33'
_exptl_crystal_colour yellow
_exptl_crystal_density_diffrn 1.695
_exptl_crystal_density_meas ?
_exptl_crystal_F_000 8472
_exptl_crystal_size_max 0.42
_exptl_crystal_size_mid 0.15
_exptl_crystal_size_min 0.09
_refine_diff_density_max 1.424
_refine_diff_density_min -1.180
_refine_diff_density_rms 0.179
_refine_ls_extinction_method none
_refine_ls_goodness_of_fit_all 1.060
_refine_ls_goodness_of_fit_obs 1.321
_refine_ls_matrix_type full
_refine_ls_number_parameters 787
_refine_ls_number_reflns 11693
_refine_ls_number_restraints 22
_refine_ls_restrained_S_all 1.059
_refine_ls_restrained_S_obs 1.319
_refine_ls_R_factor_all 0.1276
_refine_ls_R_factor_obs 0.0797
_refine_ls_shift/esd_max 0.000
_refine_ls_shift/esd_mean 0.000
_refine_ls_structure_factor_coef Fsqd
_refine_ls_weighting_details 'w=1/[\s^2^(Fo^2^)+(0.0934P)^2^+515.2755P] where P=(Fo^2^+2Fc^2^)/3'
_refine_ls_weighting_scheme calc
_refine_ls_wR_factor_all 0.2330
_refine_ls_wR_factor_obs 0.2177
_reflns_number_observed 6817
_reflns_number_total 11693
_reflns_observed_criterion >2sigma(I)
_cod_data_source_file ic026065f-2_s2_13.cif
_cod_data_source_block 13
_cod_depositor_comments
;
The following automatic conversions were performed:

'_exptl_crystal_density_meas' value 'not measured' was changed to '?'
- the value is perceived as not measured.

Automatic conversion script
Id: cif_fix_values 3008 2015-01-20 13:52:24Z robertas 

The following automatic conversions were performed:

'_refine_ls_weighting_scheme' value 'calc
w=1/[\s^2^(Fo^2^)+(0.0934P)^2^+515.2755P] where P=(Fo^2^+2Fc^2^)/3'
was changed to 'calc'. New tag '_refine_ls_weighting_details' was
created. The value of the new tag was set to
'w=1/[\s^2^(Fo^2^)+(0.0934P)^2^+515.2755P] where P=(Fo^2^+2Fc^2^)/3'.

Automatic conversion script
Id: cif_fix_values 3143 2015-03-26 13:38:13Z robertas 
;
_cod_database_code 4313302
_diffrn_measurement_detector 'CCD area detector'

loop_
_symmetry_equiv_pos_as_xyz
'x, y, z'
'-x, y, -z+1/2'
'x+1/2, y+1/2, z'
'-x+1/2, y+1/2, -z+1/2'
'-x, -y, -z'
'x, -y, z-1/2'
'-x+1/2, -y+1/2, -z'
'x+1/2, -y+1/2, z-1/2'

loop_
_atom_site_aniso_label
_atom_site_aniso_U_11
_atom_site_aniso_U_22
_atom_site_aniso_U_33
_atom_site_aniso_U_23
_atom_site_aniso_U_13
_atom_site_aniso_U_12
Ni1 0.0185(10) 0.0188(10) 0.0164(10) -0.0063(8) 0.0076(8) 0.0020(8)
C1 0.011(8) 0.029(9) 0.010(8) 0.001(6) 0.003(6) -0.003(7)
N1 0.011(7) 0.023(7) 0.014(7) 0.005(5) 0.001(5) 0.002(5)
C2 0.021(9) 0.016(8) 0.020(9) 0.000(7) 0.009(7) 0.002(7)
N2 0.028(7) 0.018(7) 0.008(6) 0.003(5) 0.004(6) 0.000(6)
C3 0.022(9) 0.012(8) 0.012(8) -0.005(6) 0.002(7) -0.003(6)
N3 0.019(7) 0.015(7) 0.026(7) -0.006(5) 0.012(6) 0.000(5)
C4 0.021(9) 0.013(8) 0.029(10) 0.003(7) 0.014(8) 0.001(6)
N4 0.021(7) 0.021(7) 0.023(8) -0.001(6) 0.012(6) -0.004(6)
Ni2 0.0182(10) 0.0188(10) 0.0167(10) 0.0071(8) 0.0077(8) -0.0010(8)
C5 0.027(9) 0.012(8) 0.022(9) 0.001(6) 0.014(7) -0.002(7)
N5 0.019(7) 0.016(7) 0.016(7) 0.004(5) 0.003(6) -0.010(5)
C6 0.021(9) 0.021(8) 0.013(8) 0.002(7) 0.004(7) -0.005(7)
N6 0.029(8) 0.023(7) 0.019(7) 0.000(6) 0.011(6) -0.002(6)
C7 0.021(9) 0.017(8) 0.019(8) 0.002(6) 0.008(7) 0.005(7)
N7 0.021(7) 0.014(7) 0.016(7) 0.002(5) 0.011(6) -0.002(5)
C8 0.025(9) 0.014(8) 0.020(9) -0.002(6) 0.017(8) -0.003(6)
N8 0.009(6) 0.020(7) 0.023(8) 0.001(6) 0.005(6) 0.004(5)
Ni3 0.0510(12) 0.0111(9) 0.0246(10) 0.0007(8) 0.0280(9) 0.0002(9)
C9 0.040(10) 0.018(9) 0.016(8) -0.008(6) 0.021(7) -0.006(7)
N9 0.028(7) 0.014(7) 0.023(7) 0.006(5) 0.013(6) 0.006(6)
C10 0.054(10) 0.007(7) 0.020(8) -0.004(7) 0.020(8) -0.003(7)
N10 0.035(7) 0.015(6) 0.017(6) -0.005(6) 0.016(6) 0.000(6)
C11 0.036(9) 0.020(9) 0.021(9) -0.007(7) 0.024(8) -0.013(7)
N11 0.025(7) 0.019(8) 0.015(7) -0.009(5) 0.007(5) -0.003(5)
C12 0.023(7) 0.009(7) 0.023(8) 0.005(7) 0.011(6) 0.000(6)
N12 0.020(6) 0.014(6) 0.021(6) -0.001(6) 0.014(5) -0.001(5)
Cr1 0.0185(11) 0.0144(11) 0.0144(10) -0.0009(10) 0.0117(9) -0.0006(10)
N13 0.028(7) 0.016(6) 0.017(7) 0.003(5) 0.016(6) 0.005(5)
N14 0.026(6) 0.011(6) 0.031(7) -0.002(6) 0.018(5) 0.005(6)
N15 0.022(7) 0.024(7) 0.021(7) -0.003(5) 0.017(6) -0.002(5)
C13 0.033(10) 0.022(9) 0.062(12) -0.003(8) 0.044(9) 0.005(7)
C14 0.044(11) 0.028(9) 0.033(10) 0.000(7) 0.027(9) 0.000(8)
C15 0.043(9) 0.023(8) 0.025(8) 0.001(7) 0.024(7) -0.003(8)
C16 0.036(10) 0.036(10) 0.033(10) 0.012(7) 0.031(8) 0.009(7)
Cr2 0.0212(11) 0.0148(11) 0.0100(10) -0.0005(10) 0.0080(9) 0.0000(10)
N16 0.017(6) 0.024(7) 0.021(6) 0.004(6) 0.003(5) 0.001(6)
N17 0.016(6) 0.012(6) 0.022(7) -0.001(5) 0.008(6) 0.001(5)
N18 0.026(7) 0.012(6) 0.022(7) -0.002(5) 0.009(6) -0.008(5)
C19 0.023(8) 0.036(9) 0.019(8) 0.005(7) 0.008(6) -0.001(8)
C20 0.035(9) 0.035(9) 0.007(8) 0.002(6) 0.012(7) 0.003(7)
C21 0.033(10) 0.032(9) 0.011(8) 0.008(7) 0.005(7) 0.003(7)
C22 0.034(9) 0.040(10) 0.027(8) -0.001(8) 0.017(7) -0.008(8)
C23 0.031(9) 0.031(9) 0.014(8) -0.004(7) 0.004(7) -0.011(7)
C24 0.023(9) 0.026(9) 0.016(8) -0.001(6) 0.006(7) 0.002(7)
Cr3 0.0205(13) 0.0115(12) 0.0135(12) 0.0022(9) 0.0090(10) 0.0045(9)
N19 0.027(7) 0.017(6) 0.013(6) 0.003(5) 0.012(5) 0.000(5)
N20 0.027(7) 0.011(5) 0.027(7) -0.003(5) 0.019(5) 0.004(5)
N21 0.021(7) 0.029(7) 0.020(7) 0.002(5) 0.012(6) 0.002(5)
C25 0.029(9) 0.031(9) 0.006(7) 0.008(6) 0.007(7) 0.008(7)
C26 0.041(10) 0.038(10) 0.019(9) 0.017(7) 0.015(8) 0.017(8)
C27 0.034(9) 0.017(8) 0.039(10) 0.007(7) 0.021(7) 0.004(6)
C28 0.034(10) 0.026(9) 0.038(10) 0.000(7) 0.022(8) 0.010(7)
C29 0.018(8) 0.032(9) 0.025(9) 0.006(7) 0.006(7) 0.006(7)
C30 0.025(9) 0.037(10) 0.009(8) 0.008(7) 0.001(7) 0.010(7)
Cr4 0.0196(13) 0.0111(12) 0.0151(12) -0.0007(9) 0.0103(10) -0.0036(9)
N22 0.024(6) 0.019(6) 0.021(6) -0.002(5) 0.014(5) -0.003(5)
N23 0.022(7) 0.020(7) 0.023(7) 0.003(5) 0.012(6) -0.001(5)
N24 0.024(7) 0.024(7) 0.011(6) 0.003(5) 0.007(5) 0.003(5)
C31 0.033(6) 0.022(6) 0.016(6) -0.010(5) 0.004(5) -0.007(5)
C32 0.033(7) 0.020(7) 0.024(7) -0.011(6) 0.010(6) 0.001(6)
C33 0.035(9) 0.015(8) 0.023(9) -0.006(6) 0.018(7) -0.006(7)
C34 0.042(10) 0.015(8) 0.039(10) -0.002(7) 0.022(8) -0.013(7)
C35 0.022(8) 0.024(9) 0.031(9) 0.002(7) 0.016(7) -0.003(7)
C36 0.026(9) 0.041(10) 0.018(8) 0.004(7) 0.004(7) -0.007(7)
Br1 0.0454(11) 0.0486(11) 0.0349(10) 0.0122(8) 0.0233(8) 0.0068(9)
Br2 0.0263(11) 0.0228(10) 0.0204(10) 0.0002(9) 0.0126(9) 0.0005(10)
Br3 0.0356(10) 0.0390(10) 0.0403(10) 0.0000(7) 0.0213(8) 0.0026(7)
Br4 0.0399(10) 0.0269(9) 0.0342(10) -0.0002(7) 0.0215(8) 0.0026(7)
Br5 0.062(3) 0.057(3) 0.059(3) 0.001(2) 0.033(2) -0.005(2)
Br6 0.0425(10) 0.0288(9) 0.0344(10) 0.0002(7) 0.0207(8) -0.0029(7)
Br7 0.0571(14) 0.144(2) 0.0407(12) -0.0007(13) 0.0180(11) 0.0485(15)
O1 0.217(51) 0.058(24) 0.359(76) 0.000(34) 0.270(59) 0.003(29)
C37 0.142(39) 0.098(25) 0.200(48) 0.035(27) 0.023(37) -0.029(22)
C38 0.061(19) 0.128(28) 0.252(47) -0.024(31) 0.037(30) 0.012(18)

loop_
_atom_site_label
_atom_site_type_symbol
_atom_site_fract_x
_atom_site_fract_y
_atom_site_fract_z
_atom_site_U_iso_or_equiv
_atom_site_thermal_displace_type
_atom_site_occupancy
_atom_site_calc_flag
_atom_site_refinement_flags
_atom_site_disorder_group
Ni1 Ni -0.02746(5) -0.42179(9) 0.34356(7) 0.0177(4) Uani 1 d . .
C1 C -0.0724(4) -0.3647(7) 0.3411(5) 0.017(3) Uani 1 d . .
N1 N -0.0968(4) -0.3248(6) 0.3400(4) 0.017(3) Uani 1 d . .
C2 C 0.0089(4) -0.3635(7) 0.3967(6) 0.019(3) Uani 1 d . .
N2 N 0.0317(4) -0.3248(6) 0.4274(4) 0.019(3) Uani 1 d . .
C3 C 0.0214(5) -0.4643(7) 0.3419(5) 0.017(3) Uani 1 d . .
N3 N 0.0528(4) -0.4835(6) 0.3420(4) 0.019(3) Uani 1 d . .
C4 C -0.0630(4) -0.4697(7) 0.2819(6) 0.020(3) Uani 1 d . .
N4 N -0.0831(4) -0.4947(6) 0.2405(5) 0.021(3) Uani 1 d . .
Ni2 Ni -0.02803(5) -0.07880(9) 0.34529(7) 0.0177(4) Uani 1 d . .
C5 C 0.0215(5) -0.0428(7) 0.3431(5) 0.019(3) Uani 1 d . .
N5 N 0.0533(4) -0.0250(6) 0.3421(4) 0.019(3) Uani 1 d . .
C6 C 0.0070(4) -0.1381(7) 0.3980(6) 0.019(3) Uani 1 d . .
N6 N 0.0288(4) -0.1782(6) 0.4290(5) 0.023(3) Uani 1 d . .
C7 C -0.0741(4) -0.1331(7) 0.3421(5) 0.019(3) Uani 1 d . .
N7 N -0.0993(4) -0.1736(6) 0.3406(4) 0.016(3) Uani 1 d . .
C8 C -0.0616(4) -0.0291(7) 0.2843(6) 0.017(3) Uani 1 d . .
N8 N -0.0817(3) -0.0055(6) 0.2421(5) 0.018(3) Uani 1 d . .
Ni3 Ni 0.14010(6) -0.24710(9) 0.34665(7) 0.0248(4) Uani 1 d . .
C9 C 0.1317(5) -0.3422(8) 0.3445(5) 0.021(3) Uani 1 d . .
N9 N 0.1228(4) -0.3984(6) 0.3430(4) 0.021(3) Uani 1 d . .
C10 C 0.1180(5) -0.2459(7) 0.3995(6) 0.025(3) Uani 1 d . .
N10 N 0.1027(4) -0.2470(6) 0.4290(4) 0.021(3) Uani 1 d . .
C11 C 0.1375(5) -0.1517(8) 0.3458(6) 0.021(3) Uani 1 d . .
N11 N 0.1299(4) -0.0939(6) 0.3435(4) 0.020(3) Uani 1 d . .
C12 C 0.1533(4) -0.2501(7) 0.2866(5) 0.018(3) Uani 1 d . .
N12 N 0.1568(3) -0.2500(5) 0.2458(4) 0.017(2) Uani 1 d . .
Cr1 Cr -0.14088(6) -0.25046(11) 0.33397(8) 0.0141(5) Uani 1 d U .
N13 N -0.1871(4) -0.1791(5) 0.3271(4) 0.018(3) Uani 1 d U .
H13A H -0.1743(4) -0.1375(5) 0.3355(4) 0.022 Uiso 1 calc R .
H13B H -0.2056(4) -0.1773(5) 0.2923(4) 0.022 Uiso 1 calc R .
N14 N -0.1207(3) -0.2500(6) 0.4162(4) 0.021(3) Uani 1 d . .
H14A H -0.1033(3) -0.2865(6) 0.4294(4) 0.025 Uiso 1 calc R .
H14B H -0.1047(3) -0.2120(6) 0.4289(4) 0.025 Uiso 1 calc R .
N15 N -0.1837(3) -0.3264(6) 0.3286(4) 0.020(3) Uani 1 d . .
H15A H -0.2022(3) -0.3297(6) 0.2939(4) 0.024 Uiso 1 calc R .
H15B H -0.1692(3) -0.3664(6) 0.3374(4) 0.024 Uiso 1 calc R .
C13 C -0.2127(5) -0.1895(8) 0.3606(7) 0.031(4) Uani 1 d U .
H13 H -0.2335(5) -0.1518(8) 0.3529(7) 0.038 Uiso 1 calc R .
C14 C -0.1835(5) -0.1875(8) 0.4195(6) 0.031(4) Uani 1 d . .
H14C H -0.2009(5) -0.1847(8) 0.4403(6) 0.037 Uiso 1 calc R .
H14D H -0.1660(5) -0.1463(8) 0.4268(6) 0.037 Uiso 1 calc R .
C15 C -0.1535(5) -0.2519(7) 0.4387(6) 0.027(3) Uani 1 d . .
H15 H -0.1391(5) -0.2513(7) 0.4781(6) 0.032 Uiso 1 calc R .
C16 C -0.1806(5) -0.3189(8) 0.4206(6) 0.030(4) Uani 1 d . .
H16A H -0.1613(5) -0.3580(8) 0.4286(6) 0.036 Uiso 1 calc R .
H16B H -0.1977(5) -0.3240(8) 0.4415(6) 0.036 Uiso 1 calc R .
C17 C -0.2098(4) -0.3202(7) 0.3623(6) 0.022(3) Uiso 1 d . .
H17 H -0.2286(4) -0.3604(7) 0.3553(6) 0.026 Uiso 1 calc R .
C18 C -0.2371(4) -0.2566(7) 0.3444(6) 0.023(3) Uiso 1 d . .
H18A H -0.2585(4) -0.2578(7) 0.3594(6) 0.028 Uiso 1 calc R .
H18B H -0.2522(4) -0.2576(7) 0.3055(6) 0.028 Uiso 1 calc R .
Cr2 Cr 0.06915(6) -0.25022(11) 0.47518(8) 0.0148(5) Uani 1 d . .
N16 N 0.0343(3) -0.2544(6) 0.5216(4) 0.022(3) Uani 1 d . .
H16C H 0.0160(3) -0.2186(6) 0.5126(4) 0.027 Uiso 1 calc R .
H16D H 0.0185(3) -0.2933(6) 0.5133(4) 0.027 Uiso 1 calc R .
N17 N 0.1110(3) -0.3229(5) 0.5237(4) 0.016(3) Uani 1 d . .
H17A H 0.0981(3) -0.3643(5) 0.5148(4) 0.020 Uiso 1 calc R .
H17B H 0.1339(3) -0.3239(5) 0.5154(4) 0.020 Uiso 1 calc R .
N18 N 0.1070(4) -0.1742(5) 0.5229(4) 0.020(3) Uani 1 d . .
H18C H 0.1298(4) -0.1695(5) 0.5145(4) 0.024 Uiso 1 calc R .
H18D H 0.0921(4) -0.1345(5) 0.5137(4) 0.024 Uiso 1 calc R .
C19 C 0.0603(4) -0.2530(8) 0.5823(5) 0.026(3) Uani 1 d . .
H19 H 0.0405(4) -0.2550(8) 0.6000(5) 0.032 Uiso 1 calc R .
C20 C 0.0899(5) -0.3167(8) 0.5995(5) 0.024(4) Uani 1 d . .
H20A H 0.1016(5) -0.3205(8) 0.6385(5) 0.029 Uiso 1 calc R .
H20B H 0.0728(5) -0.3576(8) 0.5847(5) 0.029 Uiso 1 calc R .
C21 C 0.1267(5) -0.3155(8) 0.5821(5) 0.027(4) Uani 1 d . .
H21 H 0.1458(5) -0.3542(8) 0.5992(5) 0.032 Uiso 1 calc R .
C22 C 0.1527(5) -0.2472(8) 0.6004(6) 0.032(4) Uani 1 d . .
H22A H 0.1742(5) -0.2454(8) 0.5856(6) 0.039 Uiso 1 calc R .
H22B H 0.1676(5) -0.2469(8) 0.6393(6) 0.039 Uiso 1 calc R .
C23 C 0.1233(5) -0.1813(8) 0.5817(6) 0.027(4) Uani 1 d . .
H23 H 0.1403(5) -0.1405(8) 0.5987(6) 0.032 Uiso 1 calc R .
C24 C 0.0858(4) -0.1872(7) 0.5989(6) 0.022(3) Uani 1 d . .
H24A H 0.0970(4) -0.1833(7) 0.6378(6) 0.027 Uiso 1 calc R .
H24B H 0.0665(4) -0.1487(7) 0.5837(6) 0.027 Uiso 1 calc R .
Cr3 Cr 0.11137(7) -0.50053(10) 0.34133(8) 0.0145(5) Uani 1 d U .
N19 N 0.1377(3) -0.4989(5) 0.4238(4) 0.018(3) Uani 1 d . .
H19A H 0.1491(3) -0.4568(5) 0.4343(4) 0.021 Uiso 1 calc R .
H19B H 0.1162(3) -0.5035(5) 0.4345(4) 0.021 Uiso 1 calc R .
N20 N 0.1044(4) -0.6054(5) 0.3432(5) 0.020(3) Uani 1 d U .
H20C H 0.0812(4) -0.6140(5) 0.3501(5) 0.023 Uiso 1 calc R .
H20D H 0.0989(4) -0.6220(5) 0.3101(5) 0.023 Uiso 1 calc R .
N21 N 0.1702(3) -0.5131(6) 0.3419(5) 0.022(3) Uani 1 d . .
H21A H 0.1668(3) -0.5237(6) 0.3082(5) 0.027 Uiso 1 calc R .
H21B H 0.1838(3) -0.4722(6) 0.3501(5) 0.027 Uiso 1 calc R .
C25 C 0.1715(4) -0.5510(7) 0.4539(5) 0.022(3) Uani 1 d . .
H25 H 0.1807(4) -0.5436(7) 0.4927(5) 0.027 Uiso 1 calc R .
C26 C 0.1509(5) -0.6225(8) 0.4392(6) 0.032(4) Uani 1 d . .
H26A H 0.1701(5) -0.6561(8) 0.4636(6) 0.038 Uiso 1 calc R .
H26B H 0.1245(5) -0.6227(8) 0.4446(6) 0.038 Uiso 1 calc R .
C27 C 0.1409(5) -0.6446(8) 0.3823(6) 0.028(4) Uani 1 d U .
H27 H 0.1330(5) -0.6934(8) 0.3790(6) 0.033 Uiso 1 calc R .
C28 C 0.1812(5) -0.6368(8) 0.3703(6) 0.030(4) Uani 1 d . .
H28A H 0.2029(5) -0.6689(8) 0.3928(6) 0.037 Uiso 1 calc R .
H28B H 0.1738(5) -0.6495(8) 0.3330(6) 0.037 Uiso 1 calc R .
C29 C 0.1996(4) -0.5666(8) 0.3795(6) 0.026(4) Uani 1 d . .
H29 H 0.2263(4) -0.5676(8) 0.3742(6) 0.031 Uiso 1 calc R .
C30 C 0.2104(4) -0.5426(8) 0.4393(5) 0.026(4) Uani 1 d . .
H30A H 0.2342(4) -0.5696(8) 0.4640(5) 0.031 Uiso 1 calc R .
H30B H 0.2192(4) -0.4946(8) 0.4434(5) 0.031 Uiso 1 calc R .
Cr4 Cr 0.10936(7) 0.00420(10) 0.33919(8) 0.0142(5) Uani 1 d . .
N22 N 0.1356(4) 0.0078(6) 0.4220(4) 0.020(2) Uani 1 d U .
H22C H 0.1140(4) 0.0058(6) 0.4330(4) 0.024 Uiso 1 calc R .
H22D H 0.1517(4) -0.0302(6) 0.4345(4) 0.024 Uiso 1 calc R .
N23 N 0.0909(3) 0.1043(6) 0.3364(4) 0.021(3) Uani 1 d . .
H23A H 0.0830(3) 0.1193(6) 0.3024(4) 0.025 Uiso 1 calc R .
H23B H 0.0674(3) 0.1055(6) 0.3436(4) 0.025 Uiso 1 calc R .
N24 N 0.1660(3) 0.0355(6) 0.3376(4) 0.020(3) Uani 1 d . .
H24C H 0.1839(3) -0.0010(6) 0.3461(4) 0.024 Uiso 1 calc R .
H24D H 0.1609(3) 0.0474(6) 0.3035(4) 0.024 Uiso 1 calc R .
C31 C 0.1625(5) 0.0691(7) 0.4479(6) 0.026(3) Uani 1 d U .
H31 H 0.1729(5) 0.0635(7) 0.4870(6) 0.031 Uiso 1 calc R .
C32 C 0.1361(5) 0.1343(7) 0.4326(6) 0.026(3) Uani 1 d U .
H32A H 0.1526(5) 0.1718(7) 0.4551(6) 0.031 Uiso 1 calc R .
H32B H 0.1106(5) 0.1282(7) 0.4395(6) 0.031 Uiso 1 calc R .
C33 C 0.1225(5) 0.1540(7) 0.3728(5) 0.022(3) Uani 1 d . .
H33 H 0.1090(5) 0.1996(7) 0.3670(5) 0.027 Uiso 1 calc R .
C34 C 0.1622(5) 0.1584(7) 0.3604(6) 0.030(4) Uani 1 d . .
H34A H 0.1531(5) 0.1685(7) 0.3224(6) 0.036 Uiso 1 calc R .
H34B H 0.1798(5) 0.1966(7) 0.3805(6) 0.036 Uiso 1 calc R .
C35 C 0.1890(4) 0.0941(7) 0.3736(6) 0.024(3) Uani 1 d . .
H35 H 0.2152(4) 0.1036(7) 0.3683(6) 0.029 Uiso 1 calc R .
C36 C 0.2023(5) 0.0738(8) 0.4343(6) 0.030(4) Uani 1 d . .
H36A H 0.2169(5) 0.0297(8) 0.4413(6) 0.035 Uiso 1 calc R .
H36B H 0.2220(5) 0.1080(8) 0.4573(6) 0.035 Uiso 1 calc R .
Br1 Br 0.16648(6) 0.09736(9) 0.22037(7) 0.0407(5) Uani 1 d . .
Br2 Br 0.2500 -0.7500 0.5000 0.0222(4) Uani 1 d S .
Br3 Br -0.05146(5) -0.27164(9) 0.59399(7) 0.0364(4) Uani 1 d . .
Br4 Br 0.07971(5) 0.49705(8) 0.00804(6) 0.0316(4) Uani 1 d . .
Br5 Br 0.26186(13) -0.2390(2) 0.5436(2) 0.0566(11) Uani 0.50 d P .
Br6 Br 0.07847(5) -0.00239(8) 0.00874(6) 0.0336(4) Uani 1 d . .
Br7 Br 0.26093(7) -0.0649(2) 0.37946(8) 0.0814(8) Uani 1 d . .
O1 O 0.0370(17) -0.2502(20) 0.2502(25) 0.161(27) Uani 0.50 d P .
C37 C 0.0204(11) -0.2008(18) 0.2629(20) 0.162(17) Uani 1 d . .
C38 C 0.0190(8) -0.3019(19) 0.2595(20) 0.156(16) Uani 1 d . .
O2 O 0.0024(12) -0.7524(15) 0.2731(13) 0.096(11) Uiso 0.50 d P .
O3 O 0.2736(9) -0.2552(14) 0.5949(12) 0.067(8) Uiso 0.50 d P .
O4 O 0.0802(6) -0.8335(10) 0.2310(8) 0.023(5) Uiso 0.50 d P .
O4A O 0.0595(8) -0.8181(13) 0.2378(10) 0.055(7) Uiso 0.50 d P .
O5 O 0.1790(3) -0.1167(5) 0.4928(4) 0.035(3) Uiso 1 d . .
O6 O -0.0233(3) -0.5168(5) 0.4157(4) 0.034(3) Uiso 1 d . .
O7 O -0.0211(3) 0.0200(5) 0.4149(4) 0.037(3) Uiso 1 d . .
O8 O 0.1833(4) -0.3737(6) 0.4952(5) 0.047(3) Uiso 1 d . .
O9 O -0.3450(4) -0.5314(6) 0.1312(5) 0.048(3) Uiso 1 d . .
O10 O -0.0479(6) -0.1660(9) 0.4938(8) 0.017(6) Uiso 0.70 d P .
O10B O -0.0429(28) -0.1694(45) 0.5083(37) 0.021(29) Uiso 0.15 d P .
O11 O 0.2424(4) -0.6898(6) 0.2118(5) 0.047(3) Uiso 1 d . .
O12 O -0.0483(4) -0.3406(7) 0.4846(5) 0.028(3) Uiso 0.85 d P .
O12A O -0.0415(31) -0.3675(54) 0.5046(42) 0.066(29) Uiso 0.15 d P .
O13 O -0.1565(4) -0.4749(6) 0.3691(5) 0.049(3) Uiso 1 d . .
O14 O 0.0947(3) -0.6864(6) 0.2415(4) 0.040(3) Uiso 1 d . .
O15 O -0.0273(3) -0.6187(5) 0.3370(4) 0.035(3) Uiso 1 d . .
O16 O 0.2515(4) 0.1682(6) 0.2154(4) 0.043(3) Uiso 1 d . .
O17 O -0.0018(4) -0.1255(6) 0.6457(5) 0.054(3) Uiso 1 d . .
O18 O 0.0000 -0.6165(10) 0.2500 0.073(6) Uiso 1 d S .
O19 O 0.1730(4) -0.6620(7) 0.2321(5) 0.041(3) Uiso 0.85 d P .
O19A O 0.1707(12) -0.5946(21) 0.2282(16) 0.050(11) Uiso 0.30 d P .
O19B O 0.1791(4) -0.5202(7) 0.2389(5) 0.042(3) Uiso 0.85 d P .
O21 O -0.2283(4) -0.3892(6) 0.1359(5) 0.031(3) Uiso 0.85 d P .
O21A O -0.2590(21) -0.4176(34) 0.1167(27) 0.031(17) Uiso 0.15 d P .
O22 O -0.2942(4) -0.4763(7) 0.0791(5) 0.063(4) Uiso 1 d . .
O23 O 0.2617(5) -0.5286(9) 0.2524(6) 0.091(5) Uiso 1 d . .

loop_
_atom_type_symbol
_atom_type_description
_atom_type_scat_dispersion_real
_atom_type_scat_dispersion_imag
_atom_type_scat_source
C C 0.0033 0.0016 'International Tables Vol C Tables 4.2.6.8 and 6.1.1.4'
H H 0.0000 0.0000 'International Tables Vol C Tables 4.2.6.8 and 6.1.1.4'
N N 0.0061 0.0033 'International Tables Vol C Tables 4.2.6.8 and 6.1.1.4'
O O 0.0106 0.0060 'International Tables Vol C Tables 4.2.6.8 and 6.1.1.4'
Cr Cr 0.3209 0.6236 'International Tables Vol C Tables 4.2.6.8 and 6.1.1.4'
Ni Ni 0.3393 1.1124 'International Tables Vol C Tables 4.2.6.8 and 6.1.1.4'
Br Br -0.2901 2.4595 'International Tables Vol C Tables 4.2.6.8 and 6.1.1.4'

loop_
_geom_angle_atom_site_label_1
_geom_angle_atom_site_label_2
_geom_angle_atom_site_label_3
_geom_angle
_geom_angle_site_symmetry_1
_geom_angle_site_symmetry_3
_geom_angle_publ_flag
C2 Ni1 C4 170.3(6) . . ?
C2 Ni1 C1 86.9(6) . . ?
C4 Ni1 C1 92.2(6) . . ?
C2 Ni1 C3 88.2(6) . . ?
C4 Ni1 C3 91.1(6) . . ?
C1 Ni1 C3 169.2(6) . . ?
N1 C1 Ni1 173.2(12) . . ?
C1 N1 Cr1 176.5(11) . . ?
N2 C2 Ni1 175.8(12) . . ?
C2 N2 Cr2 174.4(11) . . ?
N3 C3 Ni1 172.9(12) . . ?
C3 N3 Cr3 170.1(11) . . ?
N4 C4 Ni1 172.1(12) . . ?
C4 N4 Cr3 156.1(11) . 2 ?
C6 Ni2 C5 87.0(6) . . ?
C6 Ni2 C8 170.4(6) . . ?
C5 Ni2 C8 90.9(6) . . ?
C6 Ni2 C7 87.2(6) . . ?
C5 Ni2 C7 167.1(6) . . ?
C8 Ni2 C7 92.9(6) . . ?
N5 C5 Ni2 175.4(12) . . ?
C5 N5 Cr4 178.4(11) . . ?
N6 C6 Ni2 176.2(13) . . ?
C6 N6 Cr2 172.6(11) . . ?
N7 C7 Ni2 171.4(12) . . ?
C7 N7 Cr1 174.3(11) . . ?
N8 C8 Ni2 170.5(12) . . ?
C8 N8 Cr4 159.4(11) . 2 ?
C11 Ni3 C12 92.7(6) . . ?
C11 Ni3 C9 169.1(6) . . ?
C12 Ni3 C9 91.8(6) . . ?
C11 Ni3 C10 88.0(6) . . ?
C12 Ni3 C10 171.2(6) . . ?
C9 Ni3 C10 86.0(6) . . ?
N9 C9 Ni3 173.6(13) . . ?
C9 N9 Cr3 176.0(12) . . ?
N10 C10 Ni3 175.9(14) . . ?
C10 N10 Cr2 174.0(12) . . ?
N11 C11 Ni3 170.5(13) . . ?
C11 N11 Cr4 172.7(11) . . ?
N12 C12 Ni3 172.3(11) . . ?
C12 N12 Cr1 160.3(10) . 2 ?
N12 Cr1 N7 88.0(4) 2 . ?
N12 Cr1 N15 93.2(4) 2 . ?
N7 Cr1 N15 178.2(4) . . ?
N12 Cr1 N1 87.5(4) 2 . ?
N7 Cr1 N1 92.7(4) . . ?
N15 Cr1 N1 88.7(4) . . ?
N12 Cr1 N13 92.2(4) 2 . ?
N7 Cr1 N13 89.8(4) . . ?
N15 Cr1 N13 88.8(4) . . ?
N1 Cr1 N13 177.5(4) . . ?
N12 Cr1 N14 176.4(4) 2 . ?
N7 Cr1 N14 89.3(4) . . ?
N15 Cr1 N14 89.6(4) . . ?
N1 Cr1 N14 90.3(4) . . ?
N13 Cr1 N14 90.1(4) . . ?
C13 N13 Cr1 117.8(8) . . ?
C15 N14 Cr1 118.3(9) . . ?
C17 N15 Cr1 118.6(8) . . ?
C14 C13 C18 112.3(12) . . ?
C14 C13 N13 110.1(12) . . ?
C18 C13 N13 109.1(11) . . ?
C13 C14 C15 113.2(12) . . ?
N14 C15 C16 110.1(11) . . ?
N14 C15 C14 110.3(11) . . ?
C16 C15 C14 109.7(12) . . ?
C17 C16 C15 113.8(12) . . ?
C16 C17 C18 112.8(12) . . ?
C16 C17 N15 110.0(11) . . ?
C18 C17 N15 108.1(11) . . ?
C17 C18 C13 114.6(12) . . ?
N6 Cr2 N2 90.2(4) . . ?
N6 Cr2 N10 90.4(5) . . ?
N2 Cr2 N10 89.5(4) . . ?
N6 Cr2 N18 89.4(5) . . ?
N2 Cr2 N18 179.4(4) . . ?
N10 Cr2 N18 90.0(4) . . ?
N6 Cr2 N17 179.0(5) . . ?
N2 Cr2 N17 90.8(4) . . ?
N10 Cr2 N17 89.9(4) . . ?
N18 Cr2 N17 89.6(4) . . ?
N6 Cr2 N16 89.5(4) . . ?
N2 Cr2 N16 89.7(4) . . ?
N10 Cr2 N16 179.2(4) . . ?
N18 Cr2 N16 90.8(4) . . ?
N17 Cr2 N16 90.2(4) . . ?
C19 N16 Cr2 115.8(8) . . ?
C21 N17 Cr2 118.7(8) . . ?
C23 N18 Cr2 118.9(8) . . ?
C24 C19 N16 110.6(11) . . ?
C24 C19 C20 111.2(11) . . ?
N16 C19 C20 109.6(11) . . ?
C21 C20 C19 114.5(12) . . ?
N17 C21 C20 110.8(12) . . ?
N17 C21 C22 109.8(11) . . ?
C20 C21 C22 110.6(12) . . ?
C21 C22 C23 112.3(12) . . ?
N18 C23 C24 110.3(12) . . ?
N18 C23 C22 109.5(11) . . ?
C24 C23 C22 110.1(12) . . ?
C19 C24 C23 115.0(12) . . ?
N21 Cr3 N9 86.2(5) . . ?
N21 Cr3 N3 177.4(5) . . ?
N9 Cr3 N3 91.3(4) . . ?
N21 Cr3 N4 92.5(4) . 2 ?
N9 Cr3 N4 88.3(5) . 2 ?
N3 Cr3 N4 88.3(4) . 2 ?
N21 Cr3 N19 90.1(4) . . ?
N9 Cr3 N19 88.0(4) . . ?
N3 Cr3 N19 89.0(4) . . ?
N4 Cr3 N19 175.4(4) 2 . ?
N21 Cr3 N20 90.3(4) . . ?
N9 Cr3 N20 175.8(5) . . ?
N3 Cr3 N20 92.1(4) . . ?
N4 Cr3 N20 94.2(5) 2 . ?
N19 Cr3 N20 89.6(4) . . ?
C25 N19 Cr3 118.9(8) . . ?
C27 N20 Cr3 117.1(9) . . ?
C29 N21 Cr3 118.2(8) . . ?
N19 C25 C26 107.4(11) . . ?
N19 C25 C30 109.8(11) . . ?
C26 C25 C30 112.4(12) . . ?
C27 C26 C25 114.5(12) . . ?
N20 C27 C26 111.5(12) . . ?
N20 C27 C28 111.0(12) . . ?
C26 C27 C28 110.0(13) . . ?
C29 C28 C27 114.0(12) . . ?
C28 C29 N21 113.5(12) . . ?
C28 C29 C30 110.5(12) . . ?
N21 C29 C30 107.7(11) . . ?
C25 C30 C29 111.6(12) . . ?
N11 Cr4 N5 92.6(4) . . ?
N11 Cr4 N8 88.4(4) . 2 ?
N5 Cr4 N8 89.4(4) . 2 ?
N11 Cr4 N23 177.9(5) . . ?
N5 Cr4 N23 89.1(4) . . ?
N8 Cr4 N23 92.7(4) 2 . ?
N11 Cr4 N24 88.4(4) . . ?
N5 Cr4 N24 178.6(5) . . ?
N8 Cr4 N24 91.7(4) 2 . ?
N23 Cr4 N24 89.9(4) . . ?
N11 Cr4 N22 89.0(4) . . ?
N5 Cr4 N22 87.9(4) . . ?
N8 Cr4 N22 176.2(4) 2 . ?
N23 Cr4 N22 89.9(4) . . ?
N24 Cr4 N22 91.1(4) . . ?
C31 N22 Cr4 116.9(8) . . ?
C33 N23 Cr4 117.7(8) . . ?
C35 N24 Cr4 117.4(8) . . ?
N22 C31 C32 110.6(11) . . ?
N22 C31 C36 111.5(11) . . ?
C32 C31 C36 111.6(13) . . ?
C31 C32 C33 112.8(11) . . ?
N23 C33 C34 111.0(11) . . ?
N23 C33 C32 111.5(11) . . ?
C34 C33 C32 109.4(12) . . ?
C35 C34 C33 114.2(12) . . ?
N24 C35 C34 111.6(12) . . ?
N24 C35 C36 110.2(11) . . ?
C34 C35 C36 110.2(12) . . ?
C31 C36 C35 111.1(11) . . ?
O3 Br5 Br5 155.0(12) . 7_546 ?
C37 O1 C38 104.3(32) . . ?
O1 C37 C37 111.6(48) . 2 ?
O1 C37 C38 38.3(19) . . ?
C37 C37 C38 88.4(12) 2 . ?
C38 C38 O1 116.7(42) 2 . ?
C38 C38 C37 91.3(12) 2 . ?
O1 C38 C37 37.4(20) . . ?
O19 O19A O19B 163.3(33) . . ?
O21 O21A O22 159.4(55) . . ?

loop_
_geom_bond_atom_site_label_1
_geom_bond_atom_site_label_2
_geom_bond_distance
_geom_bond_site_symmetry_2
_geom_bond_publ_flag
Ni1 C2 1.856(15) . ?
Ni1 C4 1.87(2) . ?
Ni1 C1 1.870(15) . ?
Ni1 C3 1.877(15) . ?
C1 N1 1.13(2) . ?
N1 Cr1 2.042(12) . ?
C2 N2 1.16(2) . ?
N2 Cr2 2.015(12) . ?
C3 N3 1.13(2) . ?
N3 Cr3 2.035(12) . ?
C4 N4 1.16(2) . ?
N4 Cr3 2.037(12) 2 ?
Ni2 C6 1.846(15) . ?
Ni2 C5 1.851(14) . ?
Ni2 C8 1.857(15) . ?
Ni2 C7 1.865(15) . ?
C5 N5 1.15(2) . ?
N5 Cr4 2.027(12) . ?
C6 N6 1.17(2) . ?
N6 Cr2 2.005(13) . ?
C7 N7 1.15(2) . ?
N7 Cr1 2.016(11) . ?
C8 N8 1.16(2) . ?
N8 Cr4 2.028(12) 2 ?
Ni3 C11 1.85(2) . ?
Ni3 C12 1.863(14) . ?
Ni3 C9 1.865(15) . ?
Ni3 C10 1.877(15) . ?
C9 N9 1.13(2) . ?
N9 Cr3 2.018(12) . ?
C10 N10 1.12(2) . ?
N10 Cr2 2.016(12) . ?
C11 N11 1.15(2) . ?
N11 Cr4 2.015(12) . ?
C12 N12 1.16(2) . ?
N12 Cr1 2.011(11) 2 ?
Cr1 N12 2.011(11) 2 ?
Cr1 N15 2.039(11) . ?
Cr1 N13 2.050(10) . ?
Cr1 N14 2.054(11) . ?
N13 C13 1.51(2) . ?
N14 C15 1.48(2) . ?
N15 C17 1.52(2) . ?
C13 C14 1.50(2) . ?
C13 C18 1.51(2) . ?
C14 C15 1.56(2) . ?
C15 C16 1.55(2) . ?
C16 C17 1.49(2) . ?
C17 C18 1.50(2) . ?
Cr2 N18 2.041(10) . ?
Cr2 N17 2.057(10) . ?
Cr2 N16 2.059(11) . ?
N16 C19 1.52(2) . ?
N17 C21 1.46(2) . ?
N18 C23 1.47(2) . ?
C19 C24 1.50(2) . ?
C19 C20 1.54(2) . ?
C20 C21 1.51(2) . ?
C21 C22 1.56(2) . ?
C22 C23 1.58(2) . ?
C23 C24 1.53(2) . ?
Cr3 N21 2.017(10) . ?
Cr3 N4 2.037(12) 2 ?
Cr3 N19 2.048(10) . ?
Cr3 N20 2.052(11) . ?
N19 C25 1.50(2) . ?
N20 C27 1.48(2) . ?
N21 C29 1.51(2) . ?
C25 C26 1.53(2) . ?
C25 C30 1.54(2) . ?
C26 C27 1.50(2) . ?
C27 C28 1.55(2) . ?
C28 C29 1.48(2) . ?
C29 C30 1.59(2) . ?
Cr4 N8 2.028(12) 2 ?
Cr4 N23 2.033(11) . ?
Cr4 N24 2.044(11) . ?
Cr4 N22 2.059(11) . ?
N22 C31 1.49(2) . ?
N23 C33 1.48(2) . ?
N24 C35 1.50(2) . ?
C31 C32 1.51(2) . ?
C31 C36 1.55(2) . ?
C32 C33 1.54(2) . ?
C33 C34 1.53(2) . ?
C34 C35 1.50(2) . ?
C35 C36 1.57(2) . ?
Br5 O3 1.32(3) . ?
Br5 Br5 2.211(8) 7_546 ?
O1 C37 1.23(5) . ?
O1 C38 1.26(4) . ?
C37 C37 1.28(6) 2 ?
C37 C38 1.96(5) . ?
C38 C38 1.18(5) 2 ?
O2 O2 1.20(6) 2 ?
O4 O4A 0.86(3) . ?
O12 O12A 0.72(10) . ?
O19 O19A 1.31(4) . ?
O19A O19B 1.48(4) . ?
O21 O21A 1.11(6) . ?
O21A O22 1.67(7) . ?
